data_7002045
loop_
_publ_author_name
'Iglesias-Sig\"uenza, Javier'
'Ros, Abel'
'D\'iez, Elena'
'Alcarazo, Manuel'
'\'Alvarez, Eleuterio'
'Fern\'andez, Rosario'
'Lassaletta, Jos\'e M.'

_publ_section_title
;
 Synthesis, structure and properties of
 [1,2,4]triazolo[4,3-a]pyridin-3-ylidene rhodium and palladium
 complexes
;
_journal_issue 35
_journal_name_full 'Dalton Transactions'
_journal_page_first 7113
_journal_paper_doi 10.1039/b907043e
_journal_year 2009
_chemical_formula_moiety 'C21 H23 Cl N3 Rh'
_chemical_formula_sum 'C21 H23 Cl N3 Rh'
_chemical_formula_weight 455.78
_chemical_name_systematic
;
?
;
_space_group_IT_number 15
_symmetry_cell_setting monoclinic
_symmetry_space_group_name_Hall '-C 2yc'
_symmetry_space_group_name_H-M 'C 1 2/c 1'
_atom_sites_solution_hydrogens geom
_atom_sites_solution_primary direct
_atom_sites_solution_secondary difmap
_audit_creation_method SHELXL-97
_cell_angle_alpha 90.00
_cell_angle_beta 91.310(3)
_cell_angle_gamma 90.00
_cell_formula_units_Z 8
_cell_length_a 23.5474(17)
_cell_length_b 16.3564(12)
_cell_length_c 9.7329(7)
_cell_measurement_reflns_used 8725
_cell_measurement_temperature 100(2)
_cell_measurement_theta_max 30.57
_cell_measurement_theta_min 2.57
_cell_volume 3747.7(5)
_computing_cell_refinement 'Bruker SMART'
_computing_data_collection 'Bruker SMART'
_computing_data_reduction 'Bruker SAINT'
_computing_molecular_graphics 'Bruker SHELXTL'
_computing_publication_material 'Bruker SHELXTL'
_computing_structure_refinement 'SHELXL-97 (Sheldrick, 1997)'
_computing_structure_solution 'SHELXS-97 (Sheldrick, 1990)'
_diffrn_ambient_temperature 100(2)
_diffrn_detector_area_resol_mean 8.26
_diffrn_measured_fraction_theta_full 0.990
_diffrn_measured_fraction_theta_max 0.990
_diffrn_measurement_device_type
;
Bruker-Nonius X8kappa APEX II CCD area detector'
;
_diffrn_measurement_method 'phi and omega scans with narrow frames'
_diffrn_radiation_monochromator graphite
_diffrn_radiation_source 'fine-focus sealed tube'
_diffrn_radiation_type MoK\a
_diffrn_radiation_wavelength 0.71073
_diffrn_reflns_av_R_equivalents 0.0487
_diffrn_reflns_av_sigmaI/netI 0.0297
_diffrn_reflns_limit_h_max 33
_diffrn_reflns_limit_h_min -33
_diffrn_reflns_limit_k_max 23
_diffrn_reflns_limit_k_min -23
_diffrn_reflns_limit_l_max 13
_diffrn_reflns_limit_l_min -13
_diffrn_reflns_number 39366
_diffrn_reflns_theta_full 30.66
_diffrn_reflns_theta_max 30.66
_diffrn_reflns_theta_min 1.52
_diffrn_standards_decay_% 0
_exptl_absorpt_coefficient_mu 1.064
_exptl_absorpt_correction_T_max 0.7744
_exptl_absorpt_correction_T_min 0.6843
_exptl_absorpt_correction_type multi-scan
_exptl_absorpt_process_details
;
SADABS, Bruker (2006). APEX 2. Version 2.1. Bruker Analytical
X-ray Solutions, Madison, Wisconsin, USA.
;
_exptl_crystal_colour yellow
_exptl_crystal_density_diffrn 1.616
_exptl_crystal_density_method 'not measured'
_exptl_crystal_description prism
_exptl_crystal_F_000 1856
_exptl_crystal_size_max 0.37
_exptl_crystal_size_mid 0.34
_exptl_crystal_size_min 0.24
_refine_diff_density_max 1.795
_refine_diff_density_min -1.556
_refine_diff_density_rms 0.413
_refine_ls_extinction_coef 0.0028(5)
_refine_ls_extinction_expression Fc^*^=kFc[1+0.001xFc^2^\l^3^/sin(2\q)]^-1/4^
_refine_ls_extinction_method SHELXL
_refine_ls_goodness_of_fit_ref 1.052
_refine_ls_hydrogen_treatment constr
_refine_ls_matrix_type full
_refine_ls_number_parameters 236
_refine_ls_number_reflns 5734
_refine_ls_number_restraints 0
_refine_ls_restrained_S_all 1.052
_refine_ls_R_factor_all 0.0678
_refine_ls_R_factor_gt 0.0564
_refine_ls_shift/su_max 0.000
_refine_ls_shift/su_mean 0.000
_refine_ls_structure_factor_coef Fsqd
_refine_ls_weighting_details 'calc w=1/[\s^2^(Fo^2^)+(0.1264P)^2^+2.7047P] where P=(Fo^2^+2Fc^2^)/3'
_refine_ls_weighting_scheme calc
_refine_ls_wR_factor_gt 0.1544
_refine_ls_wR_factor_ref 0.1781
_reflns_number_gt 5306
_reflns_number_total 5734
_reflns_threshold_expression >2sigma(I)
_cod_data_source_file b907043e.txt
_cod_data_source_block 10
_cod_depositor_comments
;
The following automatic conversions were performed:
'_symmetry_cell_setting' value 'Monoclinic' changed to 'monoclinic'
according to '/home/saulius/struct/CIF-dictionaries/cif_core.dic'
dictionary named 'cif_core.dic' version 2.4.1 from 2010-06-29.

Automatic conversion script
Id: cif_fix_enum 1527 2010-12-29 10:47:43Z saulius 
;
_cod_original_sg_symbol_H-M C2/c
_cod_database_code 7002045

loop_
_symmetry_equiv_pos_as_xyz
'x, y, z'
'-x, y, -z+1/2'
'x+1/2, y+1/2, z'
'-x+1/2, y+1/2, -z+1/2'
'-x, -y, -z'
'x, -y, z-1/2'
'-x+1/2, -y+1/2, -z'
'x+1/2, -y+1/2, z-1/2'

loop_
_atom_site_label
_atom_site_type_symbol
_atom_site_fract_x
_atom_site_fract_y
_atom_site_fract_z
_atom_site_U_iso_or_equiv
_atom_site_adp_type
_atom_site_occupancy
_atom_site_symmetry_multiplicity
_atom_site_calc_flag
_atom_site_refinement_flags
_atom_site_disorder_assembly
_atom_site_disorder_group
Rh1 Rh 0.63079(3) 0.18959(4) 0.12054(8) 0.0150(3) Uani 1 1 d . . .
Cl1 Cl 0.66339(11) 0.20476(17) -0.1086(3) 0.0216(5) Uani 1 1 d . . .
N1 N 0.5772(4) 0.3581(5) 0.1099(9) 0.0167(15) Uani 1 1 d . . .
N2 N 0.5354(4) 0.4084(6) 0.0578(10) 0.0211(17) Uani 1 1 d . . .
N3 N 0.5229(4) 0.2780(6) -0.0021(9) 0.0199(16) Uani 1 1 d . . .
C1 C 0.5721(4) 0.2783(6) 0.0771(10) 0.0179(18) Uani 1 1 d . . .
C2 C 0.5020(5) 0.3580(7) -0.0118(11) 0.0223(19) Uani 1 1 d . . .
C3 C 0.4516(4) 0.3752(7) -0.0886(12) 0.0215(19) Uani 1 1 d . . .
H3 H 0.4377 0.4294 -0.0978 0.026 Uiso 1 1 d R . .
C4 C 0.4243(5) 0.3118(7) -0.1478(12) 0.024(2) Uani 1 1 d . . .
H4 H 0.3908 0.3221 -0.2012 0.029 Uiso 1 1 d R . .
C5 C 0.4436(4) 0.2301(7) -0.1337(11) 0.0211(19) Uani 1 1 d . . .
H5 H 0.4217 0.1870 -0.1731 0.025 Uiso 1 1 d R . .
C6 C 0.4931(5) 0.2123(7) -0.0644(10) 0.0198(18) Uani 1 1 d . . .
C7 C 0.5174(5) 0.1286(6) -0.0526(12) 0.023(2) Uani 1 1 d . . .
H7A H 0.4916 0.0895 -0.0976 0.034 Uiso 1 1 d R . .
H7B H 0.5224 0.1142 0.0447 0.034 Uiso 1 1 d R . .
H7C H 0.5543 0.1271 -0.0971 0.034 Uiso 1 1 d R . .
C8 C 0.6213(4) 0.3940(6) 0.1946(11) 0.0189(18) Uani 1 1 d . . .
C9 C 0.6774(4) 0.3731(6) 0.1778(12) 0.0214(19) Uani 1 1 d . . .
H9 H 0.6881 0.3365 0.1070 0.026 Uiso 1 1 d R . .
C10 C 0.7184(5) 0.4067(8) 0.2672(14) 0.029(2) Uani 1 1 d . . .
H10 H 0.7572 0.3918 0.2593 0.034 Uiso 1 1 d R . .
C11 C 0.7026(5) 0.4620(8) 0.3678(13) 0.027(2) Uani 1 1 d . . .
H11 H 0.7304 0.4841 0.4294 0.032 Uiso 1 1 d R . .
C12 C 0.6457(5) 0.4851(7) 0.3781(12) 0.025(2) Uani 1 1 d . . .
H12 H 0.6351 0.5248 0.4440 0.030 Uiso 1 1 d R . .
C13 C 0.6049(5) 0.4503(7) 0.2931(12) 0.0219(19) Uani 1 1 d . . .
H13 H 0.5660 0.4646 0.3017 0.026 Uiso 1 1 d R . .
C14 C 0.7123(5) 0.1348(8) 0.1779(13) 0.028(2) Uani 1 1 d . . .
H14 H 0.7285 0.1616 0.1016 0.034 Uiso 1 1 d R . .
C15 C 0.6746(5) 0.0726(7) 0.1470(13) 0.026(2) Uani 1 1 d . . .
H15 H 0.6648 0.0621 0.0534 0.031 Uiso 1 1 d R . .
C16 C 0.6486(7) 0.0210(9) 0.2567(17) 0.040(3) Uani 1 1 d . . .
H16A H 0.6753 0.0178 0.3365 0.048 Uiso 1 1 d R . .
H16B H 0.6429 -0.0351 0.2209 0.048 Uiso 1 1 d R . .
C17 C 0.5914(6) 0.0543(7) 0.3049(15) 0.033(3) Uani 1 1 d . . .
H17A H 0.5604 0.0276 0.2512 0.039 Uiso 1 1 d R . .
H17B H 0.5868 0.0396 0.4027 0.039 Uiso 1 1 d R . .
C18 C 0.5857(5) 0.1462(7) 0.2898(12) 0.023(2) Uani 1 1 d . . .
H18 H 0.5523 0.1664 0.2450 0.028 Uiso 1 1 d R . .
C19 C 0.6255(4) 0.2034(7) 0.3363(12) 0.0204(19) Uani 1 1 d . . .
H19 H 0.6178 0.2596 0.3201 0.025 Uiso 1 1 d R . .
C20 C 0.6812(5) 0.1809(9) 0.4123(13) 0.031(3) Uani 1 1 d . . .
H20A H 0.6915 0.2257 0.4766 0.037 Uiso 1 1 d R . .
H20B H 0.6748 0.1311 0.4677 0.037 Uiso 1 1 d R . .
C21 C 0.7311(6) 0.1656(10) 0.3183(15) 0.037(3) Uani 1 1 d . . .
H21A H 0.7526 0.2171 0.3074 0.044 Uiso 1 1 d R . .
H21B H 0.7569 0.1249 0.3618 0.044 Uiso 1 1 d R . .

loop_
_atom_site_aniso_label
_atom_site_aniso_U_11
_atom_site_aniso_U_22
_atom_site_aniso_U_33
_atom_site_aniso_U_23
_atom_site_aniso_U_13
_atom_site_aniso_U_12
Rh1 0.0107(4) 0.0120(4) 0.0222(4) 0.0002(2) -0.0002(2) 0.0023(2)
Cl1 0.0156(10) 0.0252(12) 0.0242(11) 0.0002(9) 0.0022(8) 0.0046(9)
N1 0.011(3) 0.013(4) 0.025(4) 0.000(3) 0.000(3) -0.001(3)
N2 0.018(4) 0.017(4) 0.028(4) 0.000(3) -0.004(3) 0.004(3)
N3 0.022(4) 0.018(4) 0.019(4) -0.001(3) 0.000(3) -0.001(3)
C1 0.020(4) 0.015(4) 0.018(4) 0.000(3) 0.002(3) 0.005(3)
C2 0.024(5) 0.022(5) 0.021(5) 0.000(4) 0.000(4) 0.003(4)
C3 0.015(4) 0.019(5) 0.030(5) 0.001(4) -0.003(4) 0.002(4)
C4 0.016(5) 0.030(6) 0.025(5) -0.001(4) -0.001(4) 0.006(4)
C5 0.016(4) 0.023(5) 0.025(5) -0.003(4) -0.002(3) 0.004(4)
C6 0.019(5) 0.022(5) 0.019(4) -0.002(3) 0.000(3) 0.000(4)
C7 0.026(5) 0.014(4) 0.028(5) -0.003(4) -0.001(4) 0.002(4)
C8 0.017(4) 0.015(4) 0.024(5) 0.000(3) -0.001(3) -0.003(3)
C9 0.015(4) 0.016(4) 0.033(5) 0.001(4) 0.003(4) -0.002(3)
C10 0.019(5) 0.029(6) 0.039(6) 0.000(5) 0.002(4) -0.003(4)
C11 0.017(5) 0.027(5) 0.037(6) -0.003(4) -0.002(4) -0.006(4)
C12 0.021(5) 0.024(5) 0.031(6) -0.006(4) 0.002(4) -0.006(4)
C13 0.019(5) 0.018(4) 0.029(5) -0.003(4) 0.002(4) -0.004(4)
C14 0.023(5) 0.027(5) 0.034(6) 0.001(4) -0.005(4) 0.012(4)
C15 0.026(5) 0.016(5) 0.036(6) 0.002(4) 0.003(4) 0.014(4)
C16 0.041(8) 0.026(6) 0.053(9) 0.009(6) 0.011(6) 0.008(5)
C17 0.033(6) 0.017(5) 0.048(7) 0.008(5) 0.002(5) -0.001(4)
C18 0.019(5) 0.024(5) 0.027(5) 0.005(4) -0.001(4) 0.000(4)
C19 0.010(4) 0.019(4) 0.033(5) 0.007(4) 0.003(3) 0.003(3)
C20 0.018(5) 0.048(8) 0.026(5) 0.001(5) -0.002(4) -0.006(5)
C21 0.026(6) 0.046(8) 0.037(7) 0.001(6) -0.009(5) 0.012(6)

loop_
_atom_type_symbol
_atom_type_description
_atom_type_scat_dispersion_real
_atom_type_scat_dispersion_imag
_atom_type_scat_source
C C 0.0033 0.0016 'International Tables Vol C Tables 4.2.6.8 and 6.1.1.4'
H H 0.0000 0.0000 'International Tables Vol C Tables 4.2.6.8 and 6.1.1.4'
N N 0.0061 0.0033 'International Tables Vol C Tables 4.2.6.8 and 6.1.1.4'
Cl Cl 0.1484 0.1585 'International Tables Vol C Tables 4.2.6.8 and 6.1.1.4'
Rh Rh -1.1178 0.9187 'International Tables Vol C Tables 4.2.6.8 and 6.1.1.4'

loop_
_geom_angle_atom_site_label_1
_geom_angle_atom_site_label_2
_geom_angle_atom_site_label_3
_geom_angle
_geom_angle_site_symmetry_1
_geom_angle_site_symmetry_3
_geom_angle_publ_flag
C1 Rh1 C18 92.9(4) . . ?
C1 Rh1 C19 94.3(4) . . ?
C18 Rh1 C19 38.5(4) . . ?
C1 Rh1 C14 159.0(5) . . ?
C18 Rh1 C14 96.8(5) . . ?
C19 Rh1 C14 82.0(4) . . ?
C1 Rh1 C15 164.1(5) . . ?
C18 Rh1 C15 81.8(5) . . ?
C19 Rh1 C15 90.8(4) . . ?
C14 Rh1 C15 36.8(5) . . ?
C1 Rh1 Cl1 87.9(3) . . ?
C18 Rh1 Cl1 160.9(3) . . ?
C19 Rh1 Cl1 160.4(3) . . ?
C14 Rh1 Cl1 89.0(4) . . ?
C15 Rh1 Cl1 92.3(3) . . ?
C1 N1 N2 115.8(8) . . ?
C1 N1 C8 126.2(9) . . ?
N2 N1 C8 118.0(8) . . ?
C2 N2 N1 103.3(9) . . ?
C1 N3 C2 109.0(9) . . ?
C1 N3 C6 130.2(9) . . ?
C2 N3 C6 120.8(9) . . ?
N1 C1 N3 101.8(8) . . ?
N1 C1 Rh1 125.6(8) . . ?
N3 C1 Rh1 132.2(8) . . ?
N2 C2 N3 110.2(10) . . ?
N2 C2 C3 129.1(10) . . ?
N3 C2 C3 120.7(10) . . ?
C4 C3 C2 117.4(10) . . ?
C4 C3 H3 121.3 . . ?
C2 C3 H3 121.3 . . ?
C3 C4 C5 122.4(10) . . ?
C3 C4 H4 118.8 . . ?
C5 C4 H4 118.8 . . ?
C6 C5 C4 121.2(10) . . ?
C6 C5 H5 119.4 . . ?
C4 C5 H5 119.4 . . ?
C5 C6 N3 117.3(10) . . ?
C5 C6 C7 123.9(10) . . ?
N3 C6 C7 118.8(9) . . ?
C6 C7 H7A 109.5 . . ?
C6 C7 H7B 109.5 . . ?
H7A C7 H7B 109.5 . . ?
C6 C7 H7C 109.5 . . ?
H7A C7 H7C 109.5 . . ?
H7B C7 H7C 109.5 . . ?
C9 C8 C13 121.9(10) . . ?
C9 C8 N1 120.8(9) . . ?
C13 C8 N1 117.3(9) . . ?
C8 C9 C10 118.6(10) . . ?
C8 C9 H9 120.7 . . ?
C10 C9 H9 120.7 . . ?
C11 C10 C9 120.2(11) . . ?
C11 C10 H10 119.9 . . ?
C9 C10 H10 119.9 . . ?
C10 C11 C12 119.9(11) . . ?
C10 C11 H11 120.0 . . ?
C12 C11 H11 120.0 . . ?
C13 C12 C11 120.1(11) . . ?
C13 C12 H12 119.9 . . ?
C11 C12 H12 119.9 . . ?
C12 C13 C8 119.2(10) . . ?
C12 C13 H13 120.4 . . ?
C8 C13 H13 120.4 . . ?
C15 C14 C21 128.0(13) . . ?
C15 C14 Rh1 71.8(7) . . ?
C21 C14 Rh1 109.4(8) . . ?
C15 C14 H14 116.0 . . ?
C21 C14 H14 116.0 . . ?
Rh1 C14 H14 88.7 . . ?
C14 C15 C16 122.0(13) . . ?
C14 C15 Rh1 71.4(6) . . ?
C16 C15 Rh1 112.1(8) . . ?
C14 C15 H15 119.0 . . ?
C16 C15 H15 119.0 . . ?
Rh1 C15 H15 86.7 . . ?
C15 C16 C17 113.1(11) . . ?
C15 C16 H16A 109.0 . . ?
C17 C16 H16A 109.0 . . ?
C15 C16 H16B 109.0 . . ?
C17 C16 H16B 109.0 . . ?
H16A C16 H16B 107.8 . . ?
C18 C17 C16 113.5(11) . . ?
C18 C17 H17A 108.9 . . ?
C16 C17 H17A 108.9 . . ?
C18 C17 H17B 108.9 . . ?
C16 C17 H17B 108.9 . . ?
H17A C17 H17B 107.7 . . ?
C19 C18 C17 125.2(11) . . ?
C19 C18 Rh1 71.3(6) . . ?
C17 C18 Rh1 111.5(8) . . ?
C19 C18 H18 117.4 . . ?
C17 C18 H18 117.4 . . ?
Rh1 C18 H18 87.2 . . ?
C18 C19 C20 123.8(10) . . ?
C18 C19 Rh1 70.1(7) . . ?
C20 C19 Rh1 112.5(7) . . ?
C18 C19 H19 118.1 . . ?
C20 C19 H19 118.1 . . ?
Rh1 C19 H19 87.3 . . ?
C21 C20 C19 114.3(10) . . ?
C21 C20 H20A 108.7 . . ?
C19 C20 H20A 108.7 . . ?
C21 C20 H20B 108.7 . . ?
C19 C20 H20B 108.7 . . ?
H20A C20 H20B 107.6 . . ?
C14 C21 C20 112.5(11) . . ?
C14 C21 H21A 109.1 . . ?
C20 C21 H21A 109.1 . . ?
C14 C21 H21B 109.1 . . ?
C20 C21 H21B 109.1 . . ?
H21A C21 H21B 107.8 . . ?

loop_
_geom_bond_atom_site_label_1
_geom_bond_atom_site_label_2
_geom_bond_distance
_geom_bond_site_symmetry_2
_geom_bond_publ_flag
Rh1 C1 2.041(10) . ?
Rh1 C18 2.104(11) . ?
Rh1 C19 2.119(12) . ?
Rh1 C14 2.180(11) . ?
Rh1 C15 2.186(10) . ?
Rh1 Cl1 2.388(3) . ?
N1 C1 1.349(13) . ?
N1 N2 1.370(12) . ?
N1 C8 1.437(13) . ?
N2 C2 1.317(14) . ?
N3 C1 1.377(14) . ?
N3 C2 1.400(14) . ?
N3 C6 1.412(14) . ?
C2 C3 1.414(15) . ?
C3 C4 1.344(16) . ?
C3 H3 0.9500 . ?
C4 C5 1.416(15) . ?
C4 H4 0.9500 . ?
C5 C6 1.365(14) . ?
C5 H5 0.9500 . ?
C6 C7 1.486(15) . ?
C7 H7A 0.9800 . ?
C7 H7B 0.9800 . ?
C7 H7C 0.9800 . ?
C8 C9 1.380(14) . ?
C8 C13 1.390(15) . ?
C9 C10 1.397(16) . ?
C9 H9 0.9500 . ?
C10 C11 1.389(18) . ?
C10 H10 0.9500 . ?
C11 C12 1.398(16) . ?
C11 H11 0.9500 . ?
C12 C13 1.375(15) . ?
C12 H12 0.9500 . ?
C13 H13 0.9500 . ?
C14 C15 1.379(18) . ?
C14 C21 1.512(19) . ?
C14 H14 0.9500 . ?
C15 C16 1.503(18) . ?
C15 H15 0.9500 . ?
C16 C17 1.54(2) . ?
C16 H16A 0.9900 . ?
C16 H16B 0.9900 . ?
C17 C18 1.515(16) . ?
C17 H17A 0.9900 . ?
C17 H17B 0.9900 . ?
C18 C19 1.394(16) . ?
C18 H18 0.9500 . ?
C19 C20 1.535(16) . ?
C19 H19 0.9500 . ?
C20 C21 1.526(19) . ?
C20 H20A 0.9900 . ?
C20 H20B 0.9900 . ?
C21 H21A 0.9900 . ?
C21 H21B 0.9900 . ?

loop_
_geom_torsion_atom_site_label_1
_geom_torsion_atom_site_label_2
_geom_torsion_atom_site_label_3
_geom_torsion_atom_site_label_4
_geom_torsion
_geom_torsion_site_symmetry_1
_geom_torsion_site_symmetry_2
_geom_torsion_site_symmetry_3
_geom_torsion_site_symmetry_4
_geom_torsion_publ_flag
C1 N1 N2 C2 -0.1(12) . . . . ?
C8 N1 N2 C2 -179.2(9) . . . . ?
N2 N1 C1 N3 -0.1(11) . . . . ?
C8 N1 C1 N3 178.9(9) . . . . ?
N2 N1 C1 Rh1 173.2(7) . . . . ?
C8 N1 C1 Rh1 -7.7(15) . . . . ?
C2 N3 C1 N1 0.3(11) . . . . ?
C6 N3 C1 N1 -177.5(10) . . . . ?
C2 N3 C1 Rh1 -172.4(8) . . . . ?
C6 N3 C1 Rh1 9.7(17) . . . . ?
C18 Rh1 C1 N1 101.1(9) . . . . ?
C19 Rh1 C1 N1 62.5(9) . . . . ?
C14 Rh1 C1 N1 -16.4(18) . . . . ?
C15 Rh1 C1 N1 171.0(13) . . . . ?
Cl1 Rh1 C1 N1 -98.0(9) . . . . ?
C18 Rh1 C1 N3 -87.7(10) . . . . ?
C19 Rh1 C1 N3 -126.3(10) . . . . ?
C14 Rh1 C1 N3 154.9(12) . . . . ?
C15 Rh1 C1 N3 -18(2) . . . . ?
Cl1 Rh1 C1 N3 73.2(10) . . . . ?
N1 N2 C2 N3 0.2(12) . . . . ?
N1 N2 C2 C3 -179.8(11) . . . . ?
C1 N3 C2 N2 -0.4(13) . . . . ?
C6 N3 C2 N2 177.7(9) . . . . ?
C1 N3 C2 C3 179.6(10) . . . . ?
C6 N3 C2 C3 -2.3(16) . . . . ?
N2 C2 C3 C4 -178.3(12) . . . . ?
N3 C2 C3 C4 1.7(17) . . . . ?
C2 C3 C4 C5 1.1(17) . . . . ?
C3 C4 C5 C6 -3.6(18) . . . . ?
C4 C5 C6 N3 2.9(16) . . . . ?
C4 C5 C6 C7 -176.4(10) . . . . ?
C1 N3 C6 C5 177.5(10) . . . . ?
C2 N3 C6 C5 -0.1(15) . . . . ?
C1 N3 C6 C7 -3.1(16) . . . . ?
C2 N3 C6 C7 179.2(10) . . . . ?
C1 N1 C8 C9 44.8(15) . . . . ?
N2 N1 C8 C9 -136.1(10) . . . . ?
C1 N1 C8 C13 -135.2(11) . . . . ?
N2 N1 C8 C13 43.8(13) . . . . ?
C13 C8 C9 C10 3.1(16) . . . . ?
N1 C8 C9 C10 -176.9(10) . . . . ?
C8 C9 C10 C11 -2.0(18) . . . . ?
C9 C10 C11 C12 -1.0(19) . . . . ?
C10 C11 C12 C13 3.0(19) . . . . ?
C11 C12 C13 C8 -1.9(18) . . . . ?
C9 C8 C13 C12 -1.2(17) . . . . ?
N1 C8 C13 C12 178.8(10) . . . . ?
C1 Rh1 C14 C15 -176.6(10) . . . . ?
C18 Rh1 C14 C15 66.6(8) . . . . ?
C19 Rh1 C14 C15 102.3(8) . . . . ?
Cl1 Rh1 C14 C15 -95.2(7) . . . . ?
C1 Rh1 C14 C21 58.5(17) . . . . ?
C18 Rh1 C14 C21 -58.3(10) . . . . ?
C19 Rh1 C14 C21 -22.6(10) . . . . ?
C15 Rh1 C14 C21 -124.9(14) . . . . ?
Cl1 Rh1 C14 C21 139.9(10) . . . . ?
C21 C14 C15 C16 -4.1(18) . . . . ?
Rh1 C14 C15 C16 -104.9(11) . . . . ?
C21 C14 C15 Rh1 100.8(12) . . . . ?
C1 Rh1 C15 C14 175.6(14) . . . . ?
C18 Rh1 C15 C14 -113.0(8) . . . . ?
C19 Rh1 C15 C14 -75.4(8) . . . . ?
Cl1 Rh1 C15 C14 85.2(7) . . . . ?
C1 Rh1 C15 C16 -67(2) . . . . ?
C18 Rh1 C15 C16 4.8(10) . . . . ?
C19 Rh1 C15 C16 42.4(11) . . . . ?
C14 Rh1 C15 C16 117.8(14) . . . . ?
Cl1 Rh1 C15 C16 -157.0(10) . . . . ?
C14 C15 C16 C17 92.1(16) . . . . ?
Rh1 C15 C16 C17 10.9(16) . . . . ?
C15 C16 C17 C18 -27.9(19) . . . . ?
C16 C17 C18 C19 -50.1(18) . . . . ?
C16 C17 C18 Rh1 31.6(15) . . . . ?
C1 Rh1 C18 C19 -93.3(7) . . . . ?
C14 Rh1 C18 C19 68.0(7) . . . . ?
C15 Rh1 C18 C19 101.8(7) . . . . ?
Cl1 Rh1 C18 C19 174.8(7) . . . . ?
C1 Rh1 C18 C17 145.3(9) . . . . ?
C19 Rh1 C18 C17 -121.4(11) . . . . ?
C14 Rh1 C18 C17 -53.4(9) . . . . ?
C15 Rh1 C18 C17 -19.6(9) . . . . ?
Cl1 Rh1 C18 C17 53.4(15) . . . . ?
C17 C18 C19 C20 -0.9(19) . . . . ?
Rh1 C18 C19 C20 -104.4(11) . . . . ?
C17 C18 C19 Rh1 103.5(12) . . . . ?
C1 Rh1 C19 C18 89.2(7) . . . . ?
C14 Rh1 C19 C18 -111.6(7) . . . . ?
C15 Rh1 C19 C18 -75.7(7) . . . . ?
Cl1 Rh1 C19 C18 -174.9(7) . . . . ?
C1 Rh1 C19 C20 -151.4(9) . . . . ?
C18 Rh1 C19 C20 119.4(11) . . . . ?
C14 Rh1 C19 C20 7.8(9) . . . . ?
C15 Rh1 C19 C20 43.7(9) . . . . ?
Cl1 Rh1 C19 C20 -55.5(14) . . . . ?
C18 C19 C20 C21 89.1(15) . . . . ?
Rh1 C19 C20 C21 8.5(15) . . . . ?
C15 C14 C21 C20 -48.2(18) . . . . ?
Rh1 C14 C21 C20 33.5(15) . . . . ?
C19 C20 C21 C14 -28.3(18) . . . . ?
